data_4319806
loop_
_publ_author_name
'Naomi L. Kruhlak'
'Meiping Wang'
'P. Michael Boorman'
'Masood Parvez'
'Robert McDonald'

_publ_section_title
;
 Syntheses, Structures, and Stabilities of [PPh4][WS3(SR)] (R = iBu, iPr,
 tBu, Benzyl, Allyl) and [PPh4][MoS3(StBu)]
;
_journal_name_full 'Inorganic Chemistry'
_journal_page_first 3141
_journal_page_last 3148
_journal_paper_doi 10.1021/ic000970n
_journal_volume 40
_journal_year 2001
_chemical_formula_sum 'C28 H29 P S4 W'
_chemical_formula_weight 708.57
_chemical_name_systematic
; 
 ? 
;
_space_group_IT_number 2
_symmetry_cell_setting triclinic
_symmetry_space_group_name_Hall '-P 1'
_symmetry_space_group_name_H-M 'P -1'
_atom_sites_solution_hydrogens geom
_atom_sites_solution_primary direct
_atom_sites_solution_secondary difmap
_audit_creation_method SHELXL-97
_cell_angle_alpha 82.9410(10)
_cell_angle_beta 84.8770(10)
_cell_angle_gamma 60.8260(10)
_cell_formula_units_Z 2
_cell_length_a 11.0377(6)
_cell_length_b 11.1307(5)
_cell_length_c 13.6286(7)
_cell_measurement_reflns_used 5881
_cell_measurement_temperature 193(2)
_cell_volume 1450.05(13)
_computing_cell_refinement 'Bruker SMART'
_computing_data_collection 'Bruker SMART'
_computing_data_reduction 'Bruker SHELXTL'
_computing_molecular_graphics 'Bruker SHELXTL'
_computing_publication_material 'Bruker SHELXTL'
_computing_structure_refinement 'SHELXL-97 (Sheldrick, 1997)'
_computing_structure_solution 'SHELXS-97 (Sheldrick, 1990)'
_diffrn_ambient_temperature 193(2)
_diffrn_measured_fraction_theta_full 0.995
_diffrn_measured_fraction_theta_max 0.995
_diffrn_measurement_device_type 'CCD area detector'
_diffrn_measurement_method 'phi and omega scans'
_diffrn_radiation_monochromator graphite
_diffrn_radiation_source 'fine-focus rotating anode'
_diffrn_radiation_type MoK\a
_diffrn_radiation_wavelength 0.71073
_diffrn_reflns_av_R_equivalents 0.0313
_diffrn_reflns_av_sigmaI/netI 0.0437
_diffrn_reflns_limit_h_max 13
_diffrn_reflns_limit_h_min -13
_diffrn_reflns_limit_k_max 13
_diffrn_reflns_limit_k_min -13
_diffrn_reflns_limit_l_max 16
_diffrn_reflns_limit_l_min -16
_diffrn_reflns_number 9588
_diffrn_reflns_theta_full 25.70
_diffrn_reflns_theta_max 25.70
_diffrn_reflns_theta_min 1.51
_exptl_absorpt_coefficient_mu 4.342
_exptl_absorpt_correction_T_max 0.4904
_exptl_absorpt_correction_T_min 0.2644
_exptl_absorpt_correction_type SADABS
_exptl_crystal_colour orange
_exptl_crystal_density_diffrn 1.623
_exptl_crystal_density_method 'not measured'
_exptl_crystal_description fragment
_exptl_crystal_F_000 700
_exptl_crystal_size_max 0.28
_exptl_crystal_size_mid 0.22
_exptl_crystal_size_min 0.20
_refine_diff_density_max 1.141
_refine_diff_density_min -0.843
_refine_diff_density_rms 0.099
_refine_ls_extinction_method none
_refine_ls_goodness_of_fit_ref 1.015
_refine_ls_hydrogen_treatment mixed
_refine_ls_matrix_type full
_refine_ls_number_parameters 316
_refine_ls_number_reflns 5504
_refine_ls_number_restraints 0
_refine_ls_restrained_S_all 1.015
_refine_ls_R_factor_all 0.0334
_refine_ls_R_factor_gt 0.0282
_refine_ls_shift/su_max 0.015
_refine_ls_shift/su_mean 0.001
_refine_ls_structure_factor_coef Fsqd
_refine_ls_weighting_details 'calc w=1/[\s^2^(Fo^2^)+(0.0432P)^2^+0.0000P] where P=(Fo^2^+2Fc^2^)/3'
_refine_ls_weighting_scheme calc
_refine_ls_wR_factor_gt 0.0698
_refine_ls_wR_factor_ref 0.0717
_reflns_number_gt 4932
_reflns_number_total 5504
_reflns_threshold_expression >2sigma(I)
_cod_data_source_file ic000970n_1.cif
_cod_data_source_block (PPh4)WS3(SiBu)
_cod_depositor_comments
;
The following automatic conversions were performed:

'_symmetry_cell_setting' value 'Triclinic' changed to 'triclinic'
according to the built-in table from CIF Core dictionary named
'cif_core.dic' version 2.4.1 from 2010-06-29.

Automatic conversion script
Id: cif_fix_values 1646 2011-03-28 12:23:43Z adriana 
;
_cod_database_code 4319806

loop_
_symmetry_equiv_pos_as_xyz
'x, y, z'
'-x, -y, -z'

loop_
_atom_site_label
_atom_site_type_symbol
_atom_site_fract_x
_atom_site_fract_y
_atom_site_fract_z
_atom_site_U_iso_or_equiv
_atom_site_adp_type
_atom_site_occupancy
_atom_site_symmetry_multiplicity
_atom_site_calc_flag
_atom_site_refinement_flags
_atom_site_disorder_assembly
_atom_site_disorder_group
W W 0.150179(15) 0.139814(15) 0.245874(11) 0.03789(7) Uani 1 1 d . . .
S1 S 0.17948(13) 0.28726(12) 0.33616(8) 0.0507(3) Uani 1 1 d . B .
S2 S 0.34499(12) -0.04481(12) 0.22870(10) 0.0556(3) Uani 1 1 d . . .
S3 S 0.08257(16) 0.25938(13) 0.10625(9) 0.0723(4) Uani 1 1 d . . .
S4 S 0.00003(14) 0.08848(15) 0.32155(12) 0.0729(4) Uani 1 1 d . . .
C1 C 0.2451(6) 0.1878(6) 0.4543(4) 0.0688(14) Uani 1 1 d . . .
H1A H 0.2555 0.0946 0.4523 0.083 Uiso 1 1 calc R A 1
H1B H 0.3386 0.1762 0.4620 0.083 Uiso 1 1 calc R A 1
C2A C 0.1561(13) 0.2499(13) 0.5440(7) 0.063(3) Uani 0.50 1 d P B 1
H2A H 0.1670 0.3314 0.5548 0.076 Uiso 0.50 1 calc PR B 1
C2B C 0.1518(10) 0.1748(12) 0.5301(7) 0.054(2) Uani 0.50 1 d P B 2
H2B H 0.1392 0.0953 0.5168 0.065 Uiso 0.50 1 calc PR B 2
C3 C 0.2279(8) 0.1348(9) 0.6343(4) 0.111(3) Uani 1 1 d . . .
H3A H 0.1586 0.1465 0.6878 0.134 Uiso 1 1 calc R B 1
H3B H 0.3030 0.1449 0.6586 0.134 Uiso 1 1 calc R B 1
H3C H 0.2658 0.0426 0.6115 0.134 Uiso 1 1 calc R B 1
C4 C 0.0096(8) 0.2957(9) 0.5454(5) 0.129(3) Uani 1 1 d . . .
H4A H -0.0208 0.2739 0.6117 0.155 Uiso 1 1 calc R B 1
H4B H -0.0092 0.2488 0.4973 0.155 Uiso 1 1 calc R B 1
H4C H -0.0409 0.3958 0.5281 0.155 Uiso 1 1 calc R B 1
P P -0.48613(9) 0.41992(10) 0.22518(7) 0.03009(19) Uani 1 1 d . . .
C11 C -0.4055(4) 0.2661(4) 0.1617(3) 0.0313(7) Uani 1 1 d . . .
C12 C -0.2959(4) 0.2416(4) 0.0937(3) 0.0411(9) Uani 1 1 d . . .
H12 H -0.2595 0.3041 0.0827 0.049 Uiso 1 1 calc R . .
C13 C -0.2400(5) 0.1244(5) 0.0421(3) 0.0519(11) Uani 1 1 d . . .
H13 H -0.1640 0.1060 -0.0035 0.062 Uiso 1 1 calc R . .
C14 C -0.2940(5) 0.0354(4) 0.0564(3) 0.0480(10) Uani 1 1 d . . .
H14 H -0.2580 -0.0418 0.0186 0.058 Uiso 1 1 calc R . .
C15 C -0.4007(4) 0.0576(4) 0.1258(3) 0.0472(10) Uani 1 1 d . . .
H15 H -0.4351 -0.0065 0.1374 0.057 Uiso 1 1 calc R . .
C16 C -0.4573(4) 0.1732(4) 0.1782(3) 0.0385(8) Uani 1 1 d . . .
H16 H -0.5312 0.1891 0.2253 0.046 Uiso 1 1 calc R . .
C21 C -0.3910(4) 0.5137(4) 0.1959(3) 0.0314(7) Uani 1 1 d . . .
C22 C -0.2714(4) 0.4769(4) 0.2459(3) 0.0381(8) Uani 1 1 d . . .
H22 H -0.2401 0.4031 0.2969 0.046 Uiso 1 1 calc R . .
C23 C -0.1987(4) 0.5488(4) 0.2207(3) 0.0440(10) Uani 1 1 d . . .
H23 H -0.1184 0.5256 0.2557 0.053 Uiso 1 1 calc R . .
C24 C -0.2417(4) 0.6537(4) 0.1452(3) 0.0448(10) Uani 1 1 d . . .
H24 H -0.1908 0.7022 0.1282 0.054 Uiso 1 1 calc R . .
C25 C -0.3588(4) 0.6886(4) 0.0940(3) 0.0407(9) Uani 1 1 d . . .
H25 H -0.3877 0.7605 0.0417 0.049 Uiso 1 1 calc R . .
C26 C -0.4339(4) 0.6188(4) 0.1189(3) 0.0384(8) Uani 1 1 d . . .
H26 H -0.5142 0.6424 0.0836 0.046 Uiso 1 1 calc R . .
C31 C -0.6610(3) 0.5325(4) 0.1874(3) 0.0311(7) Uani 1 1 d . . .
C32 C -0.7302(4) 0.4889(4) 0.1322(3) 0.0368(8) Uani 1 1 d . . .
H32 H -0.6850 0.3972 0.1133 0.044 Uiso 1 1 calc R . .
C33 C -0.8644(4) 0.5793(4) 0.1052(3) 0.0450(10) Uani 1 1 d . . .
H33 H -0.9114 0.5500 0.0668 0.054 Uiso 1 1 calc R . .
C34 C -0.9314(4) 0.7125(4) 0.1335(3) 0.0453(10) Uani 1 1 d . . .
H34 H -1.0238 0.7744 0.1141 0.054 Uiso 1 1 calc R . .
C35 C -0.8645(4) 0.7561(4) 0.1900(3) 0.0424(9) Uani 1 1 d . . .
H35 H -0.9115 0.8471 0.2103 0.051 Uiso 1 1 calc R . .
C36 C -0.7300(4) 0.6675(4) 0.2165(3) 0.0391(9) Uani 1 1 d . . .
H36 H -0.6836 0.6976 0.2546 0.047 Uiso 1 1 calc R . .
C41 C -0.4881(4) 0.3717(4) 0.3560(3) 0.0342(8) Uani 1 1 d . . .
C42 C -0.6073(4) 0.4430(4) 0.4147(3) 0.0419(9) Uani 1 1 d . . .
H42 H -0.6890 0.5160 0.3855 0.050 Uiso 1 1 calc R . .
C43 C -0.6058(5) 0.4070(5) 0.5156(3) 0.0508(11) Uani 1 1 d . . .
H43 H -0.6864 0.4565 0.5557 0.061 Uiso 1 1 calc R . .
C44 C -0.4898(5) 0.3013(5) 0.5577(3) 0.0547(12) Uani 1 1 d . . .
H44 H -0.4904 0.2765 0.6270 0.066 Uiso 1 1 calc R . .
C45 C -0.3709(5) 0.2295(5) 0.5007(3) 0.0551(12) Uani 1 1 d . . .
H45 H -0.2899 0.1566 0.5308 0.066 Uiso 1 1 calc R . .
C46 C -0.3703(5) 0.2641(4) 0.3992(3) 0.0454(10) Uani 1 1 d . . .
H46 H -0.2893 0.2140 0.3596 0.054 Uiso 1 1 calc R . .

loop_
_atom_site_aniso_label
_atom_site_aniso_U_11
_atom_site_aniso_U_22
_atom_site_aniso_U_33
_atom_site_aniso_U_23
_atom_site_aniso_U_13
_atom_site_aniso_U_12
W 0.03893(10) 0.03496(10) 0.03844(10) -0.00867(7) 0.00131(6) -0.01602(7)
S1 0.0747(8) 0.0462(6) 0.0412(6) -0.0070(5) -0.0014(5) -0.0364(6)
S2 0.0448(6) 0.0395(6) 0.0736(8) -0.0045(5) 0.0062(5) -0.0147(5)
S3 0.0939(10) 0.0496(7) 0.0419(6) -0.0091(5) -0.0143(6) -0.0070(7)
S4 0.0600(8) 0.0733(9) 0.1023(11) -0.0371(8) 0.0309(7) -0.0442(7)
C1 0.092(4) 0.072(4) 0.048(3) 0.000(2) -0.015(3) -0.043(3)
C2A 0.097(9) 0.079(8) 0.038(5) -0.011(5) 0.007(5) -0.062(7)
C2B 0.069(6) 0.063(6) 0.036(5) -0.003(4) 0.000(4) -0.036(5)
C3 0.110(5) 0.141(7) 0.049(3) 0.013(4) -0.011(3) -0.038(5)
C4 0.108(6) 0.135(7) 0.071(5) 0.001(4) 0.023(4) -0.008(5)
P 0.0310(4) 0.0307(5) 0.0309(5) -0.0047(4) 0.0010(4) -0.0166(4)
C11 0.0313(18) 0.0264(18) 0.0312(18) -0.0027(14) 0.0006(14) -0.0104(15)
C12 0.043(2) 0.038(2) 0.040(2) -0.0011(17) 0.0080(17) -0.0201(18)
C13 0.052(3) 0.044(2) 0.043(2) -0.0052(19) 0.0175(19) -0.014(2)
C14 0.058(3) 0.036(2) 0.041(2) -0.0096(18) 0.0022(19) -0.014(2)
C15 0.050(2) 0.036(2) 0.056(3) -0.0091(19) 0.003(2) -0.0203(19)
C16 0.039(2) 0.036(2) 0.042(2) -0.0070(17) 0.0047(16) -0.0187(17)
C21 0.0312(17) 0.0318(19) 0.0355(19) -0.0091(15) 0.0045(14) -0.0181(15)
C22 0.0330(19) 0.037(2) 0.043(2) 0.0000(17) -0.0030(16) -0.0164(17)
C23 0.0307(19) 0.047(2) 0.059(3) -0.013(2) -0.0022(18) -0.0204(18)
C24 0.039(2) 0.040(2) 0.063(3) -0.011(2) 0.0091(19) -0.0258(19)
C25 0.047(2) 0.034(2) 0.043(2) -0.0018(17) 0.0041(17) -0.0218(18)
C26 0.039(2) 0.041(2) 0.040(2) -0.0024(17) 0.0003(16) -0.0236(18)
C31 0.0300(17) 0.0332(19) 0.0317(18) -0.0027(15) -0.0011(14) -0.0165(15)
C32 0.043(2) 0.0322(19) 0.039(2) -0.0052(16) -0.0023(16) -0.0207(17)
C33 0.044(2) 0.042(2) 0.055(3) -0.0004(19) -0.0156(19) -0.0249(19)
C34 0.034(2) 0.038(2) 0.061(3) 0.0072(19) -0.0073(19) -0.0172(18)
C35 0.040(2) 0.033(2) 0.054(2) -0.0079(18) 0.0088(18) -0.0182(17)
C36 0.039(2) 0.040(2) 0.044(2) -0.0118(17) 0.0019(17) -0.0232(18)
C41 0.044(2) 0.037(2) 0.0324(19) -0.0019(15) -0.0014(16) -0.0283(18)
C42 0.044(2) 0.052(2) 0.038(2) -0.0090(18) 0.0027(17) -0.030(2)
C43 0.062(3) 0.069(3) 0.037(2) -0.010(2) 0.004(2) -0.043(3)
C44 0.084(3) 0.062(3) 0.037(2) -0.001(2) -0.002(2) -0.051(3)
C45 0.073(3) 0.049(3) 0.050(3) 0.009(2) -0.020(2) -0.035(2)
C46 0.052(2) 0.041(2) 0.044(2) -0.0017(18) -0.0024(19) -0.024(2)

loop_
_atom_type_symbol
_atom_type_description
_atom_type_scat_dispersion_real
_atom_type_scat_dispersion_imag
_atom_type_scat_source
C C 0.0033 0.0016 'International Tables Vol C Tables 4.2.6.8 and 6.1.1.4'
H H 0.0000 0.0000 'International Tables Vol C Tables 4.2.6.8 and 6.1.1.4'
P P 0.1023 0.0942 'International Tables Vol C Tables 4.2.6.8 and 6.1.1.4'
S S 0.1246 0.1234 'International Tables Vol C Tables 4.2.6.8 and 6.1.1.4'
W W -0.8490 6.8722 'International Tables Vol C Tables 4.2.6.8 and 6.1.1.4'

loop_
_geom_angle_atom_site_label_1
_geom_angle_atom_site_label_2
_geom_angle_atom_site_label_3
_geom_angle
_geom_angle_site_symmetry_1
_geom_angle_site_symmetry_3
_geom_angle_publ_flag
S4 W S3 113.50(7) . . ?
S4 W S2 110.03(5) . . ?
S3 W S2 111.06(5) . . ?
S4 W S1 109.33(5) . . ?
S3 W S1 102.80(5) . . ?
S2 W S1 109.87(5) . . ?
C1 S1 W 104.85(18) . . ?
C2B C1 C2A 35.6(5) . . ?
C2B C1 S1 120.5(5) . . ?
C2A C1 S1 115.3(6) . . ?
C4 C2A C1 119.7(8) . . ?
C4 C2A C3 110.5(8) . . ?
C1 C2A C3 104.6(8) . . ?
C1 C2B C4 119.8(8) . . ?
C1 C2B C3 107.5(7) . . ?
C4 C2B C3 106.4(7) . . ?
C2A C3 C2B 32.6(5) . . ?
C2A C4 C2B 35.6(5) . . ?
C11 P C31 111.52(16) . . ?
C11 P C41 108.67(17) . . ?
C31 P C41 109.07(17) . . ?
C11 P C21 109.37(16) . . ?
C31 P C21 107.28(17) . . ?
C41 P C21 110.94(16) . . ?
C12 C11 C16 120.1(3) . . ?
C12 C11 P 120.7(3) . . ?
C16 C11 P 119.2(3) . . ?
C11 C12 C13 119.2(4) . . ?
C14 C13 C12 120.5(4) . . ?
C13 C14 C15 120.4(4) . . ?
C14 C15 C16 119.9(4) . . ?
C15 C16 C11 119.8(4) . . ?
C26 C21 C22 120.1(3) . . ?
C26 C21 P 119.3(3) . . ?
C22 C21 P 120.5(3) . . ?
C23 C22 C21 119.4(4) . . ?
C24 C23 C22 120.6(4) . . ?
C23 C24 C25 120.1(4) . . ?
C24 C25 C26 120.1(4) . . ?
C25 C26 C21 119.6(4) . . ?
C32 C31 C36 119.6(3) . . ?
C32 C31 P 121.9(3) . . ?
C36 C31 P 118.5(3) . . ?
C33 C32 C31 119.7(3) . . ?
C32 C33 C34 120.5(4) . . ?
C35 C34 C33 120.3(4) . . ?
C36 C35 C34 119.9(4) . . ?
C35 C36 C31 120.1(3) . . ?
C46 C41 C42 119.6(4) . . ?
C46 C41 P 119.9(3) . . ?
C42 C41 P 120.5(3) . . ?
C43 C42 C41 119.7(4) . . ?
C44 C43 C42 120.5(4) . . ?
C43 C44 C45 120.5(4) . . ?
C44 C45 C46 119.9(4) . . ?
C41 C46 C45 119.8(4) . . ?

loop_
_geom_bond_atom_site_label_1
_geom_bond_atom_site_label_2
_geom_bond_distance
_geom_bond_site_symmetry_2
_geom_bond_publ_flag
W S4 2.1471(13) . ?
W S3 2.1476(13) . ?
W S2 2.1499(11) . ?
W S1 2.3231(10) . ?
S1 C1 1.825(5) . ?
C1 C2B 1.437(11) . ?
C1 C2A 1.507(11) . ?
C2A C4 1.437(13) . ?
C2A C3 1.606(13) . ?
C2B C4 1.507(12) . ?
C2B C3 1.616(11) . ?
P C11 1.793(3) . ?
P C31 1.795(4) . ?
P C41 1.799(4) . ?
P C21 1.801(4) . ?
C11 C12 1.392(5) . ?
C11 C16 1.393(5) . ?
C12 C13 1.393(6) . ?
C13 C14 1.372(7) . ?
C14 C15 1.384(6) . ?
C15 C16 1.386(5) . ?
C21 C26 1.393(5) . ?
C21 C22 1.393(5) . ?
C22 C23 1.382(6) . ?
C23 C24 1.379(6) . ?
C24 C25 1.383(6) . ?
C25 C26 1.385(5) . ?
C31 C32 1.392(5) . ?
C31 C36 1.404(5) . ?
C32 C33 1.377(5) . ?
C33 C34 1.384(6) . ?
C34 C35 1.384(6) . ?
C35 C36 1.375(5) . ?
C41 C46 1.385(6) . ?
C41 C42 1.397(5) . ?
C42 C43 1.382(6) . ?
C43 C44 1.361(7) . ?
C44 C45 1.383(7) . ?
C45 C46 1.389(6) . ?

loop_
_geom_torsion_atom_site_label_1
_geom_torsion_atom_site_label_2
_geom_torsion_atom_site_label_3
_geom_torsion_atom_site_label_4
_geom_torsion
_geom_torsion_site_symmetry_1
_geom_torsion_site_symmetry_2
_geom_torsion_site_symmetry_3
_geom_torsion_site_symmetry_4
_geom_torsion_publ_flag
S4 W S1 C1 61.7(2) . . . . ?
S3 W S1 C1 -177.4(2) . . . . ?
S2 W S1 C1 -59.1(2) . . . . ?
W S1 C1 C2B -80.1(7) . . . . ?
W S1 C1 C2A -120.2(6) . . . . ?
C2B C1 C2A C4 -58.4(11) . . . . ?
S1 C1 C2A C4 49.4(12) . . . . ?
C2B C1 C2A C3 66.0(11) . . . . ?
S1 C1 C2A C3 173.8(5) . . . . ?
C2A C1 C2B C4 54.4(11) . . . . ?
S1 C1 C2B C4 -37.3(12) . . . . ?
C2A C1 C2B C3 -67.1(11) . . . . ?
S1 C1 C2B C3 -158.7(5) . . . . ?
C4 C2A C3 C2B 68.5(11) . . . . ?
C1 C2A C3 C2B -61.6(10) . . . . ?
C1 C2B C3 C2A 69.3(11) . . . . ?
C4 C2B C3 C2A -60.1(10) . . . . ?
C1 C2A C4 C2B 54.3(10) . . . . ?
C3 C2A C4 C2B -67.2(11) . . . . ?
C1 C2B C4 C2A -58.4(11) . . . . ?
C3 C2B C4 C2A 63.5(10) . . . . ?
C31 P C11 C12 112.3(3) . . . . ?
C41 P C11 C12 -127.4(3) . . . . ?
C21 P C11 C12 -6.2(4) . . . . ?
C31 P C11 C16 -65.2(3) . . . . ?
C41 P C11 C16 55.0(3) . . . . ?
C21 P C11 C16 176.3(3) . . . . ?
C16 C11 C12 C13 0.7(6) . . . . ?
P C11 C12 C13 -176.9(3) . . . . ?
C11 C12 C13 C14 1.3(7) . . . . ?
C12 C13 C14 C15 -2.9(7) . . . . ?
C13 C14 C15 C16 2.6(7) . . . . ?
C14 C15 C16 C11 -0.7(6) . . . . ?
C12 C11 C16 C15 -0.9(6) . . . . ?
P C11 C16 C15 176.6(3) . . . . ?
C11 P C21 C26 94.4(3) . . . . ?
C31 P C21 C26 -26.7(3) . . . . ?
C41 P C21 C26 -145.7(3) . . . . ?
C11 P C21 C22 -82.1(3) . . . . ?
C31 P C21 C22 156.8(3) . . . . ?
C41 P C21 C22 37.8(3) . . . . ?
C26 C21 C22 C23 2.2(5) . . . . ?
P C21 C22 C23 178.7(3) . . . . ?
C21 C22 C23 C24 -1.6(6) . . . . ?
C22 C23 C24 C25 0.2(6) . . . . ?
C23 C24 C25 C26 0.4(6) . . . . ?
C24 C25 C26 C21 0.2(6) . . . . ?
C22 C21 C26 C25 -1.6(5) . . . . ?
P C21 C26 C25 -178.1(3) . . . . ?
C11 P C31 C32 12.6(4) . . . . ?
C41 P C31 C32 -107.4(3) . . . . ?
C21 P C31 C32 132.3(3) . . . . ?
C11 P C31 C36 -168.8(3) . . . . ?
C41 P C31 C36 71.2(3) . . . . ?
C21 P C31 C36 -49.0(3) . . . . ?
C36 C31 C32 C33 1.3(6) . . . . ?
P C31 C32 C33 179.9(3) . . . . ?
C31 C32 C33 C34 -0.8(6) . . . . ?
C32 C33 C34 C35 -0.5(7) . . . . ?
C33 C34 C35 C36 1.2(6) . . . . ?
C34 C35 C36 C31 -0.7(6) . . . . ?
C32 C31 C36 C35 -0.5(6) . . . . ?
P C31 C36 C35 -179.2(3) . . . . ?
C11 P C41 C46 45.0(3) . . . . ?
C31 P C41 C46 166.8(3) . . . . ?
C21 P C41 C46 -75.2(3) . . . . ?
C11 P C41 C42 -135.6(3) . . . . ?
C31 P C41 C42 -13.9(3) . . . . ?
C21 P C41 C42 104.1(3) . . . . ?
C46 C41 C42 C43 1.0(6) . . . . ?
P C41 C42 C43 -178.3(3) . . . . ?
C41 C42 C43 C44 -1.0(6) . . . . ?
C42 C43 C44 C45 0.9(7) . . . . ?
C43 C44 C45 C46 -0.9(7) . . . . ?
C42 C41 C46 C45 -1.1(6) . . . . ?
P C41 C46 C45 178.3(3) . . . . ?
C44 C45 C46 C41 1.0(6) . . . . ?
